data_1545759
loop_
_publ_author_name
'Zheng, Kai-Lu'
'You, Min-Qi'
'Shu, Wen-Ming'
'Wu, Yan-Dong'
'Wu, An-Xin'

_publ_section_title
;
 Acid-Mediated Intermolecular [3 + 2] Cycloaddition toward
 Pyrrolo[2,1-a]isoquinolines: Total Synthesis of the Lamellarin Core and
 Lamellarin G Trimethyl Ether.
;
_journal_issue 9
_journal_name_full 'Organic letters'
_journal_page_first 2262
_journal_page_last 2265
_journal_paper_doi 10.1021/acs.orglett.7b00769
_journal_volume 19
_journal_year 2017
_chemical_formula_sum 'C21 H19 N O2'
_chemical_formula_weight 317.37
_chemical_name_systematic
; 
 ? 
;
_space_group_IT_number 2
_symmetry_cell_setting triclinic
_symmetry_space_group_name_Hall '-P 1'
_symmetry_space_group_name_H-M 'P -1'
_atom_sites_solution_hydrogens geom
_atom_sites_solution_primary direct
_atom_sites_solution_secondary difmap
_audit_creation_method SHELXL-97
_cell_angle_alpha 100.58(5)
_cell_angle_beta 101.15(5)
_cell_angle_gamma 94.63(5)
_cell_formula_units_Z 2
_cell_length_a 8.078(14)
_cell_length_b 8.370(15)
_cell_length_c 12.380(19)
_cell_measurement_reflns_used 762
_cell_measurement_temperature 296(2)
_cell_measurement_theta_max 20.90
_cell_measurement_theta_min 2.49
_cell_volume 801(2)
_computing_structure_refinement 'SHELXL-97 (Sheldrick, 2008)'
_computing_structure_solution 'SHELXS-97 (Sheldrick, 2008)'
_diffrn_ambient_temperature 296(2)
_diffrn_measured_fraction_theta_full 0.969
_diffrn_measured_fraction_theta_max 0.969
_diffrn_measurement_device_type CCD
_diffrn_radiation_monochromator graphite
_diffrn_radiation_source 'fine-focus sealed tube'
_diffrn_radiation_type MoK\a
_diffrn_radiation_wavelength 0.71073
_diffrn_reflns_av_R_equivalents 0.0642
_diffrn_reflns_av_sigmaI/netI 0.0961
_diffrn_reflns_limit_h_max 8
_diffrn_reflns_limit_h_min -9
_diffrn_reflns_limit_k_max 10
_diffrn_reflns_limit_k_min -10
_diffrn_reflns_limit_l_max 14
_diffrn_reflns_limit_l_min -14
_diffrn_reflns_number 5112
_diffrn_reflns_theta_full 25.51
_diffrn_reflns_theta_max 25.51
_diffrn_reflns_theta_min 1.71
_exptl_absorpt_coefficient_mu 0.084
_exptl_absorpt_correction_T_max 0.9850
_exptl_absorpt_correction_T_min 0.9817
_exptl_absorpt_correction_type multi-scan
_exptl_absorpt_process_details sadabs
_exptl_crystal_colour colorless
_exptl_crystal_density_diffrn 1.315
_exptl_crystal_density_method 'not measured'
_exptl_crystal_description Block
_exptl_crystal_F_000 336
_exptl_crystal_size_max 0.22
_exptl_crystal_size_mid 0.20
_exptl_crystal_size_min 0.18
_refine_diff_density_max 0.187
_refine_diff_density_min -0.254
_refine_diff_density_rms 0.054
_refine_ls_extinction_method none
_refine_ls_goodness_of_fit_ref 0.826
_refine_ls_hydrogen_treatment mixed
_refine_ls_matrix_type full
_refine_ls_number_parameters 218
_refine_ls_number_reflns 2897
_refine_ls_number_restraints 0
_refine_ls_restrained_S_all 0.826
_refine_ls_R_factor_all 0.1101
_refine_ls_R_factor_gt 0.0592
_refine_ls_shift/su_max 0.000
_refine_ls_shift/su_mean 0.000
_refine_ls_structure_factor_coef Fsqd
_refine_ls_weighting_details 'calc w=1/[\s^2^(Fo^2^)+(0.1127P)^2^+0.0000P] where P=(Fo^2^+2Fc^2^)/3'
_refine_ls_weighting_scheme calc
_refine_ls_wR_factor_gt 0.1497
_refine_ls_wR_factor_ref 0.1945
_reflns_number_gt 1531
_reflns_number_total 2897
_reflns_threshold_expression >2sigma(I)
_cod_data_source_file ol7b00769_si_001.cif
_cod_data_source_block 1
_cod_depositor_comments
;
The following automatic conversions were performed:

'_symmetry_cell_setting' value 'Triclinic' changed to 'triclinic'
according to
/home/data/users/saulius/crontab/automatic-downloads/rss-feeds/ACS/lib/dictionaries/cif_core.dic
dictionary named 'cif_core.dic' version 2.4.2 from 2011-04-26.

Automatic conversion script
Id: cif_fix_values 4973 2017-02-22 13:04:09Z antanas 

 Adding full bibliography for 1545758--1545759.cif.
;
_cod_original_sg_symbol_H-M P-1
_cod_database_code 1545759

loop_
_symmetry_equiv_pos_as_xyz
'x, y, z'
'-x, -y, -z'

loop_
_atom_site_label
_atom_site_type_symbol
_atom_site_fract_x
_atom_site_fract_y
_atom_site_fract_z
_atom_site_U_iso_or_equiv
_atom_site_adp_type
_atom_site_occupancy
_atom_site_symmetry_multiplicity
_atom_site_calc_flag
_atom_site_refinement_flags
C1 C 0.3400(4) 0.6697(3) 1.1555(2) 0.0466(7) Uani 1 1 d .
C2 C 0.4989(4) 0.6202(4) 1.1569(2) 0.0550(8) Uani 1 1 d .
H2 H 0.5465 0.6162 1.0940 0.066 Uiso 1 1 calc R
C3 C 0.5871(4) 0.5766(4) 1.2516(3) 0.0625(9) Uani 1 1 d .
H3 H 0.6942 0.5432 1.2521 0.075 Uiso 1 1 calc R
C4 C 0.5198(5) 0.5819(4) 1.3444(3) 0.0659(9) Uani 1 1 d .
H4 H 0.5809 0.5530 1.4082 0.079 Uiso 1 1 calc R
C5 C 0.3613(4) 0.6300(4) 1.3436(3) 0.0648(9) Uani 1 1 d .
H5 H 0.3152 0.6331 1.4072 0.078 Uiso 1 1 calc R
C6 C 0.2694(4) 0.6739(3) 1.2497(2) 0.0516(8) Uani 1 1 d .
C7 C 0.0987(4) 0.7328(4) 1.2461(2) 0.0576(8) Uani 1 1 d .
H7A H 0.1134 0.8513 1.2681 0.069 Uiso 1 1 calc R
H7B H 0.0450 0.6893 1.2999 0.069 Uiso 1 1 calc R
C8 C -0.0152(4) 0.6822(4) 1.1315(2) 0.0536(8) Uani 1 1 d .
H8A H -0.0487 0.5650 1.1150 0.064 Uiso 1 1 calc R
H8B H -0.1171 0.7364 1.1297 0.064 Uiso 1 1 calc R
C9 C 0.2416(4) 0.7165(3) 1.0569(2) 0.0460(7) Uani 1 1 d .
C10 C 0.2862(4) 0.7513(3) 0.9609(2) 0.0494(7) Uani 1 1 d .
H10 H 0.3948 0.7542 0.9459 0.059 Uiso 1 1 calc R
C11 C 0.1409(3) 0.7813(3) 0.8902(2) 0.0454(7) Uani 1 1 d .
C12 C 0.0081(3) 0.7641(3) 0.9446(2) 0.0455(7) Uani 1 1 d .
C13 C -0.1688(4) 0.7886(4) 0.9111(2) 0.0493(7) Uani 1 1 d .
C14 C -0.3684(4) 0.8547(4) 0.7646(3) 0.0652(9) Uani 1 1 d .
H14A H -0.3973 0.9593 0.7995 0.078 Uiso 1 1 calc R
H14B H -0.4470 0.7683 0.7756 0.078 Uiso 1 1 calc R
C15 C -0.3787(4) 0.8472(5) 0.6422(3) 0.0819(12) Uani 1 1 d .
H15A H -0.2958 0.9292 0.6323 0.123 Uiso 1 1 calc R
H15B H -0.4903 0.8666 0.6077 0.123 Uiso 1 1 calc R
H15C H -0.3565 0.7409 0.6077 0.123 Uiso 1 1 calc R
C16 C 0.1372(3) 0.8183(3) 0.7773(2) 0.0459(7) Uani 1 1 d .
C17 C 0.0508(4) 0.7124(4) 0.6820(3) 0.0627(9) Uani 1 1 d .
H17 H -0.0107 0.6166 0.6878 0.075 Uiso 1 1 calc R
C18 C 0.0534(5) 0.7459(5) 0.5770(3) 0.0719(10) Uani 1 1 d .
H18 H -0.0047 0.6716 0.5129 0.086 Uiso 1 1 calc R
C19 C 0.1405(5) 0.8867(5) 0.5666(3) 0.0731(11) Uani 1 1 d .
H19 H 0.1409 0.9101 0.4960 0.088 Uiso 1 1 calc R
C20 C 0.2264(5) 0.9918(4) 0.6609(3) 0.0700(10) Uani 1 1 d .
H20 H 0.2864 1.0882 0.6549 0.084 Uiso 1 1 calc R
C21 C 0.2261(4) 0.9582(4) 0.7655(3) 0.0560(8) Uani 1 1 d .
H21 H 0.2872 1.0316 0.8292 0.067 Uiso 1 1 calc R
N1 N 0.0733(3) 0.7260(3) 1.04706(18) 0.0457(6) Uani 1 1 d .
O1 O -0.2765(3) 0.7699(3) 0.96297(19) 0.0759(7) Uani 1 1 d .
O2 O -0.1980(3) 0.8349(3) 0.81298(18) 0.0649(6) Uani 1 1 d .

loop_
_atom_site_aniso_label
_atom_site_aniso_U_11
_atom_site_aniso_U_22
_atom_site_aniso_U_33
_atom_site_aniso_U_23
_atom_site_aniso_U_13
_atom_site_aniso_U_12
C1 0.0495(17) 0.0459(17) 0.0420(15) 0.0084(13) 0.0062(13) 0.0012(13)
C2 0.0482(18) 0.065(2) 0.0501(17) 0.0121(15) 0.0049(14) 0.0068(15)
C3 0.0550(19) 0.070(2) 0.0575(19) 0.0128(16) -0.0006(16) 0.0088(16)
C4 0.071(2) 0.070(2) 0.054(2) 0.0210(17) -0.0019(18) 0.0078(18)
C5 0.073(2) 0.072(2) 0.0480(18) 0.0154(16) 0.0086(17) 0.0050(18)
C6 0.0595(19) 0.0500(18) 0.0442(17) 0.0096(14) 0.0093(14) 0.0030(14)
C7 0.065(2) 0.067(2) 0.0432(16) 0.0105(15) 0.0189(15) 0.0076(16)
C8 0.0514(18) 0.064(2) 0.0511(17) 0.0154(15) 0.0221(15) 0.0064(15)
C9 0.0421(16) 0.0527(17) 0.0428(16) 0.0086(13) 0.0097(13) 0.0050(13)
C10 0.0395(16) 0.0636(19) 0.0470(17) 0.0121(14) 0.0120(13) 0.0088(13)
C11 0.0428(16) 0.0532(17) 0.0428(15) 0.0100(13) 0.0146(13) 0.0065(13)
C12 0.0462(16) 0.0484(17) 0.0417(15) 0.0095(13) 0.0090(13) 0.0046(13)
C13 0.0465(18) 0.0536(18) 0.0463(17) 0.0071(14) 0.0088(14) 0.0061(14)
C14 0.0434(18) 0.073(2) 0.074(2) 0.0136(18) -0.0003(16) 0.0133(16)
C15 0.064(2) 0.103(3) 0.071(2) 0.018(2) -0.0045(19) 0.012(2)
C16 0.0439(16) 0.0557(18) 0.0434(16) 0.0163(14) 0.0130(13) 0.0132(13)
C17 0.067(2) 0.071(2) 0.0499(18) 0.0122(16) 0.0143(16) 0.0012(17)
C18 0.077(2) 0.092(3) 0.0432(18) 0.0105(18) 0.0074(17) 0.011(2)
C19 0.089(3) 0.090(3) 0.054(2) 0.031(2) 0.023(2) 0.036(2)
C20 0.090(3) 0.065(2) 0.070(2) 0.0283(19) 0.033(2) 0.0191(19)
C21 0.061(2) 0.057(2) 0.0545(19) 0.0151(15) 0.0187(16) 0.0132(16)
N1 0.0436(14) 0.0533(15) 0.0416(13) 0.0090(11) 0.0132(11) 0.0047(11)
O1 0.0459(13) 0.121(2) 0.0665(15) 0.0249(14) 0.0195(12) 0.0123(13)
O2 0.0456(13) 0.0921(17) 0.0614(14) 0.0292(12) 0.0068(10) 0.0142(11)

loop_
_atom_type_symbol
_atom_type_description
_atom_type_scat_dispersion_real
_atom_type_scat_dispersion_imag
_atom_type_scat_source
C C 0.0033 0.0016 'International Tables Vol C Tables 4.2.6.8 and 6.1.1.4'
H H 0.0000 0.0000 'International Tables Vol C Tables 4.2.6.8 and 6.1.1.4'
N N 0.0061 0.0033 'International Tables Vol C Tables 4.2.6.8 and 6.1.1.4'
O O 0.0106 0.0060 'International Tables Vol C Tables 4.2.6.8 and 6.1.1.4'

loop_
_geom_angle_atom_site_label_1
_geom_angle_atom_site_label_2
_geom_angle_atom_site_label_3
_geom_angle
C2 C1 C6 119.6(3)
C2 C1 C9 121.9(3)
C6 C1 C9 118.5(3)
C3 C2 C1 120.0(3)
C4 C3 C2 120.8(3)
C3 C4 C5 119.7(3)
C4 C5 C6 120.8(3)
C5 C6 C1 119.1(3)
C5 C6 C7 122.8(3)
C1 C6 C7 118.0(3)
C6 C7 C8 112.3(3)
N1 C8 C7 109.9(3)
N1 C9 C10 107.9(2)
N1 C9 C1 120.4(3)
C10 C9 C1 131.7(3)
C9 C10 C11 108.3(3)
C12 C11 C10 106.8(3)
C12 C11 C16 129.0(3)
C10 C11 C16 124.1(3)
N1 C12 C11 107.7(3)
N1 C12 C13 122.2(3)
C11 C12 C13 129.9(3)
O1 C13 O2 123.3(3)
O1 C13 C12 125.8(3)
O2 C13 C12 110.9(3)
O2 C14 C15 107.3(3)
C17 C16 C21 118.0(3)
C17 C16 C11 121.5(3)
C21 C16 C11 120.5(3)
C16 C17 C18 120.8(3)
C19 C18 C17 120.6(3)
C20 C19 C18 118.7(3)
C19 C20 C21 121.0(4)
C20 C21 C16 120.9(3)
C9 N1 C12 109.2(2)
C9 N1 C8 121.0(2)
C12 N1 C8 129.5(3)
C13 O2 C14 118.1(3)

loop_
_geom_bond_atom_site_label_1
_geom_bond_atom_site_label_2
_geom_bond_distance
C1 C2 1.378(5)
C1 C6 1.391(4)
C1 C9 1.458(4)
C2 C3 1.374(4)
C3 C4 1.358(5)
C4 C5 1.372(5)
C5 C6 1.380(4)
C6 C7 1.497(5)
C7 C8 1.500(4)
C8 N1 1.458(4)
C9 N1 1.351(4)
C9 C10 1.380(4)
C10 C11 1.393(4)
C11 C12 1.384(4)
C11 C16 1.481(4)
C12 N1 1.381(4)
C12 C13 1.452(5)
C13 O1 1.193(4)
C13 O2 1.326(4)
C14 O2 1.427(4)
C14 C15 1.491(5)
C16 C17 1.364(4)
C16 C21 1.370(4)
C17 C18 1.383(5)
C18 C19 1.363(5)
C19 C20 1.352(5)
C20 C21 1.375(5)

loop_
_geom_torsion_atom_site_label_1
_geom_torsion_atom_site_label_2
_geom_torsion_atom_site_label_3
_geom_torsion_atom_site_label_4
_geom_torsion
C6 C1 C2 C3 -0.6(5)
C9 C1 C2 C3 -179.8(3)
C1 C2 C3 C4 -0.1(5)
C2 C3 C4 C5 0.5(5)
C3 C4 C5 C6 -0.3(5)
C4 C5 C6 C1 -0.4(5)
C4 C5 C6 C7 -177.8(3)
C2 C1 C6 C5 0.8(4)
C9 C1 C6 C5 -179.9(3)
C2 C1 C6 C7 178.3(3)
C9 C1 C6 C7 -2.4(4)
C5 C6 C7 C8 -146.9(3)
C1 C6 C7 C8 35.7(4)
C6 C7 C8 N1 -50.7(4)
C2 C1 C9 N1 163.9(3)
C6 C1 C9 N1 -15.3(4)
C2 C1 C9 C10 -13.4(5)
C6 C1 C9 C10 167.3(3)
N1 C9 C10 C11 -0.5(3)
C1 C9 C10 C11 177.0(3)
C9 C10 C11 C12 -0.1(3)
C9 C10 C11 C16 -178.1(3)
C10 C11 C12 N1 0.6(3)
C16 C11 C12 N1 178.6(3)
C10 C11 C12 C13 177.0(3)
C16 C11 C12 C13 -5.1(5)
N1 C12 C13 O1 -4.6(5)
C11 C12 C13 O1 179.4(3)
N1 C12 C13 O2 175.7(2)
C11 C12 C13 O2 -0.3(4)
C12 C11 C16 C17 -64.4(4)
C10 C11 C16 C17 113.2(4)
C12 C11 C16 C21 117.9(3)
C10 C11 C16 C21 -64.5(4)
C21 C16 C17 C18 0.1(5)
C11 C16 C17 C18 -177.7(3)
C16 C17 C18 C19 -1.0(5)
C17 C18 C19 C20 1.0(5)
C18 C19 C20 C21 -0.1(5)
C19 C20 C21 C16 -0.8(5)
C17 C16 C21 C20 0.8(4)
C11 C16 C21 C20 178.6(3)
C10 C9 N1 C12 0.9(3)
C1 C9 N1 C12 -176.9(2)
C10 C9 N1 C8 174.9(2)
C1 C9 N1 C8 -3.0(4)
C11 C12 N1 C9 -1.0(3)
C13 C12 N1 C9 -177.7(3)
C11 C12 N1 C8 -174.3(3)
C13 C12 N1 C8 9.0(4)
C7 C8 N1 C9 36.0(4)
C7 C8 N1 C12 -151.5(3)
O1 C13 O2 C14 -3.4(5)
C12 C13 O2 C14 176.3(3)
C15 C14 O2 C13 -160.1(3)
